data_2003478
loop_
_publ_author_name
'Romerosa, A.'
'Colacio, E.'
'Su\'arez-Varela, J.'
'Avila-Ros\'on, J. C.'
'Hidalgo, M. A.'
'Romero-Garz\'on, J.'

_publ_section_title
;Oxidation of 5,6-Diamino-1,3-dimethyluracil by Metal Ions: Structure of
 1,3,6,8-Tetramethyl-2,4,7,9(1<i>H</i>,3<i>H</i>,6<i>H</i>,8<i>H</i>)-pyrimido[4,5-<i>g</i>]pteridinetetrone
;
_journal_issue 5
_journal_name_full 'Acta Crystallographica Section C'
_journal_page_first 1005
_journal_page_last 1007
_journal_paper_doi 10.1107/S0108270194009595
_journal_volume 51
_journal_year 1995
_chemical_formula_sum 'C12 H12 N6 O4'
_chemical_formula_weight 304.3
_chemical_name_systematic
;
1,3,5,7-tetramethyl-2,4,6,8(1H,3H,5H,7H)-pyrimido[4,5-g]pteridinetetrone
;
_space_group_IT_number 15
_symmetry_cell_setting monoclinic
_symmetry_space_group_name_Hall '-C 2yc'
_symmetry_space_group_name_H-M 'C 1 2/c 1'
_atom_type_scat_source 'IntTabIV, Tables 2.2B and 2.3.1'
_cell_angle_alpha 90.0
_cell_angle_beta 105.98(3)
_cell_angle_gamma 90.0
_cell_formula_units_Z 4
_cell_length_a 15.750(3)
_cell_length_b 6.112(2)
_cell_length_c 13.704(3)
_cell_measurement_reflns_used 25
_cell_measurement_temperature 293
_cell_measurement_theta_max 17.5
_cell_measurement_theta_min 12.5
_cell_volume 1268.2(6)
_computing_cell_refinement 'DIF4 Control program vers. 7 (STOE & CIE)'
_computing_data_collection 'DIF4 Control program vers. 7 (STOE & CIE)'
_computing_data_reduction 'REDU4 program (STOE & CIE)'
_computing_molecular_graphics 'SHELXTL PLUS package (Sheldrick, NICOLET)'
_computing_structure_refinement 'SHELXTL PLUS package (Sheldrick, NICOLET)'
_computing_structure_solution 'SHELXTL PLUS package (Sheldrick, NICOLET)'
_diffrn_ambient_temperature 293
_diffrn_measurement_device 'Stoe-Siemens AED 2 diffractometer'
_diffrn_measurement_method \w/2\q
_diffrn_radiation_monochromator graphite
_diffrn_radiation_source 'X-ray tube'
_diffrn_radiation_type 'Mo K\a'
_diffrn_radiation_wavelength 0.71069
_diffrn_reflns_av_R_equivalents 0.0601
_diffrn_reflns_av_sigmaI/netI 0.1636
_diffrn_reflns_limit_h_max 23
_diffrn_reflns_limit_h_min -2
_diffrn_reflns_limit_k_max 9
_diffrn_reflns_limit_k_min -2
_diffrn_reflns_limit_l_max 20
_diffrn_reflns_limit_l_min -20
_diffrn_reflns_number 3680
_diffrn_reflns_reduction_process 'REDU4 program (STOE & CIE)'
_diffrn_reflns_theta_max 32.5
_diffrn_reflns_theta_min 1.5
_diffrn_standards_decay_% 2
_diffrn_standards_interval_time 90
_diffrn_standards_number 3
_exptl_absorpt_coefficient_mu 0.12
_exptl_absorpt_correction_type none
_exptl_crystal_colour 'Pale yellow'
_exptl_crystal_density_diffrn 1.594
_exptl_crystal_description Prism
_exptl_crystal_F_000 632
_exptl_crystal_size_max 0.5
_exptl_crystal_size_mid 0.2
_exptl_crystal_size_min 0.15
_refine_diff_density_max 0.37
_refine_diff_density_min -0.36
_refine_ls_goodness_of_fit_obs 2.3091
_refine_ls_hydrogen_treatment refU
_refine_ls_matrix_type full
_refine_ls_number_parameters 112
_refine_ls_number_reflns 794
_refine_ls_R_factor_all 0.2251
_refine_ls_R_factor_obs 0.0482
_refine_ls_shift/esd_max 0.324
_refine_ls_shift/esd_mean 0.037
_refine_ls_structure_factor_coef F
_refine_ls_weighting_scheme unit
_refine_ls_wR_factor_all 0.1690
_refine_ls_wR_factor_obs 0.0526
_reflns_number_observed 794
_reflns_number_total 3468
_reflns_observed_criterion refl_observed_if_F_>_6.0_sigma(F)
_cod_data_source_file mu1130.cif
_cod_data_source_block ugr_pira
_cod_original_sg_symbol_H-M C2/c
_cod_database_code 2003478

loop_
_symmetry_equiv_pos_as_xyz
x,y,z
-x,-y,-z
1/2+x,1/2+y,z
1/2-x,1/2-y,-z
-x,+y,-1/2-z
x,-y,1/2+z
1/2-x,1/2+y,1/2-z
1/2+x,1/2-y,1/2+z

loop_
_atom_site_aniso_label
_atom_site_aniso_U_11
_atom_site_aniso_U_12
_atom_site_aniso_U_13
_atom_site_aniso_U_22
_atom_site_aniso_U_23
_atom_site_aniso_U_33
N(3) 0.031(3) 0.003(3) 0.006(3) 0.022(3) 0.003(3) 0.038(3)
N(2) 0.032(3) 0.010(3) 0.005(3) 0.034(4) 0.004(3) 0.032(3)
C(5) 0.032(4) -0.001(4) 0.016(3) 0.037(4) -0.005(3) 0.027(3)
N(1) 0.033(3) -0.005(3) 0.010(3) 0.043(4) 0.004(3) 0.035(3)
C(4) 0.026(3) 0.001(3) 0.007(3) 0.027(5) -0.005(3) 0.032(3)
O(1) 0.055(3) 0.002(3) 0.012(2) 0.044(3) 0.017(2) 0.049(3)
O(2) 0.037(3) 0.010(3) 0.025(2) 0.056(4) 0.012(3) 0.064(3)
C(3) 0.039(4) -0.009(4) 0.006(3) 0.036(5) -0.003(3) 0.026(3)
C(6) 0.036(4) 0.002(4) 0.005(3) 0.045(5) 0.002(3) 0.026(3)
C(2) 0.037(4) 0.019(4) 0.006(4) 0.047(6) 0.008(4) 0.057(5)
C(1) 0.036(5) -0.006(4) 0.018(4) 0.074(8) 0.026(5) 0.074(6)

loop_
_atom_site_label
_atom_site_fract_x
_atom_site_fract_y
_atom_site_fract_z
_atom_site_U_iso_or_equiv
_atom_site_thermal_displace_type
N(3) 0.3338(3) 0.1541(8) 0.5171(3) 0.031(2) Uani
N(2) 0.2922(3) -0.1200(9) 0.6121(3) 0.033(2) Uani
C(5) 0.3107(4) 0.3342(11) 0.4607(4) 0.030(2) Uani
N(1) 0.1455(3) -0.1373(10) 0.6247(4) 0.037(2) Uani
C(4) 0.2723(4) 0.0680(11) 0.5553(4) 0.028(2) Uani
O(1) 0.2481(3) -0.3981(7) 0.6969(3) 0.050(2) Uani
O(2) 0.4457(3) 0.3441(8) 0.4155(3) 0.050(2) Uani
C(3) 0.2300(5) -0.2290(11) 0.6485(4) 0.034(3) Uani
C(6) 0.3767(4) 0.4326(13) 0.4155(4) 0.037(3) Uani
C(2) 0.3828(4) -0.2098(13) 0.6389(6) 0.048(3) Uani
C(1) 0.0802(5) -0.2598(17) 0.6627(7) 0.061(4) Uani
H(2A) 0.4128(4) -0.1224(13) 0.6006(6) 0.158(44) Uiso
H(2B) 0.3824(4) -0.3599(13) 0.6183(5) 0.114(35) Uiso
H(2C) 0.4127(4) -0.1977(13) 0.7099(5) 0.092(27) Uiso
H(1B) 0.0222(5) -0.2040(17) 0.6306(7) 0.069(23) Uiso
H(1C) 0.0921(5) -0.2462(17) 0.7350(7) 0.126(36) Uiso
H(1D) 0.0832(5) -0.4110(17) 0.6450(7) 0.155(52) Uiso

loop_
_geom_angle_atom_site_label_1
_geom_angle_atom_site_label_2
_geom_angle_atom_site_label_3
_geom_angle_site_symmetry_3
_geom_angle
_geom_angle_publ_flag
C(5) N(3) C(4) . 116.2(5) yes
C(4) N(2) C(3) . 122.1(5) yes
C(4) N(2) C(2) . 120.4(6) yes
C(3) N(2) C(2) . 117.5(5) yes
N(3) C(5) C(6) . 117.9(6) yes
N(3) C(5) C(4) 4_556 122.4(6) yes
C(6) C(5) C(4) 4_556 119.7(6) yes
C(3) N(1) C(1) . 115.1(6) yes
C(3) N(1) C(6) 4_556 125.4(6) yes
C(1) N(1) C(6) 4_556 118.6(6) yes
N(3) C(4) N(2) . 118.4(5) yes
N(3) C(4) C(5) 4_556 121.3(6) yes
N(2) C(4) C(5) 4_556 120.3(6) yes
N(2) C(3) N(1) . 116.4(6) yes
N(2) C(3) O(1) . 121.4(6) yes
N(1) C(3) O(1) . 122.1(7) yes
C(5) C(6) O(2) . 123.5(7) yes
C(5) C(6) N(1) 4_556 114.2(6) yes
O(2) C(6) N(1) 4_556 122.3(7) yes

loop_
_geom_bond_atom_site_label_1
_geom_bond_atom_site_label_2
_geom_bond_site_symmetry_2
_geom_bond_distance
_geom_bond_publ_flag
N(3) C(5) . 1.337(8) yes
N(3) C(4) . 1.330(9) yes
N(2) C(4) . 1.375(8) yes
N(2) C(3) . 1.387(9) yes
N(2) C(2) . 1.476(8) yes
C(5) C(6) . 1.476(10) yes
C(5) C(4) 4_556 1.398(9) yes
N(1) C(3) . 1.398(9) yes
N(1) C(1) . 1.477(11) yes
N(1) C(6) 4_556 1.372(9) yes
C(4) C(5) 4_556 1.398(9) no
O(1) C(3) . 1.219(8) yes
O(2) C(6) . 1.215(8) yes
C(6) N(1) 4_556 1.372(9) no
